data_4132702
loop_
_publ_author_name
'Xie, Weilong'
'Park, Sung-Woo'
'Jung, Hoimin'
'Kim, Dongwook'
'Baik, Mu-Hyun'
'Chang, Sukbok'

_publ_section_title
;
 Conjugate Addition of Perfluoroarenes to \a,\b-Unsaturated Carbonyls
 Enabled by an Alkoxide-Hydrosilane System: Implication of a Radical
 Pathway.
;
_journal_issue 30
_journal_name_full 'Journal of the American Chemical Society'
_journal_page_first 9659
_journal_page_last 9668
_journal_paper_doi 10.1021/jacs.8b05744
_journal_volume 140
_journal_year 2018
_chemical_formula_sum 'C40 H49 Na O8 Si2'
_chemical_formula_weight 736.96
_space_group_crystal_system monoclinic
_space_group_IT_number 9
_space_group_name_Hall 'C -2yc'
_space_group_name_H-M_alt 'C 1 c 1'
_atom_sites_solution_hydrogens mixed
_audit_creation_method SHELXL-2018/3
_cell_angle_alpha 90
_cell_angle_beta 123.74(3)
_cell_angle_gamma 90
_cell_formula_units_Z 4
_cell_length_a 25.195(5)
_cell_length_b 9.4880(19)
_cell_length_c 19.143(4)
_cell_measurement_reflns_used 41980
_cell_measurement_temperature 100(2)
_cell_measurement_theta_max 33.178
_cell_measurement_theta_min 1.915
_cell_volume 3805.4(19)
_computing_cell_refinement HKL3000sm
_computing_data_collection 'PAL BL2D-SMDC Program'
_computing_data_reduction HKL3000sm
_computing_structure_refinement SHELXL
_computing_structure_solution SHELXS
_diffrn_ambient_temperature 100(2)
_diffrn_measured_fraction_theta_full 0.997
_diffrn_measured_fraction_theta_max 0.851
_diffrn_measurement_device_type 'Rayonix MX225HS'
_diffrn_measurement_method 'omega scan'
_diffrn_radiation_type synchrotron
_diffrn_radiation_wavelength 0.700
_diffrn_reflns_av_R_equivalents 0.0320
_diffrn_reflns_av_unetI/netI 0.0425
_diffrn_reflns_Laue_measured_fraction_full 0.997
_diffrn_reflns_Laue_measured_fraction_max 0.851
_diffrn_reflns_limit_h_max 35
_diffrn_reflns_limit_h_min -35
_diffrn_reflns_limit_k_max 14
_diffrn_reflns_limit_k_min -14
_diffrn_reflns_limit_l_max 29
_diffrn_reflns_limit_l_min -29
_diffrn_reflns_number 21688
_diffrn_reflns_point_group_measured_fraction_full 0.997
_diffrn_reflns_point_group_measured_fraction_max 0.851
_diffrn_reflns_theta_full 24.835
_diffrn_reflns_theta_max 33.178
_diffrn_reflns_theta_min 1.915
_diffrn_source 'PLSII 2D bending magnet'
_exptl_absorpt_coefficient_mu 0.148
_exptl_absorpt_correction_T_max 1.000
_exptl_absorpt_correction_T_min 0.767
_exptl_absorpt_correction_type empirical
_exptl_absorpt_process_details HKL3000sm
_exptl_crystal_colour yellow
_exptl_crystal_density_diffrn 1.286
_exptl_crystal_description block
_exptl_crystal_F_000 1568
_exptl_crystal_size_max 0.082
_exptl_crystal_size_mid 0.080
_exptl_crystal_size_min 0.062
_refine_diff_density_max 0.602
_refine_diff_density_min -0.496
_refine_diff_density_rms 0.087
_refine_ls_abs_structure_details
;
 Refined as a perfect inversion twin.
;
_refine_ls_abs_structure_Flack 0.5
_refine_ls_extinction_coef 0.0067(17)
_refine_ls_extinction_expression Fc^*^=kFc[1+0.001xFc^2^\l^3^/sin(2\q)]^-1/4^
_refine_ls_extinction_method 'SHELXL-2018/3 (Sheldrick 2018)'
_refine_ls_goodness_of_fit_ref 1.046
_refine_ls_hydrogen_treatment mixed
_refine_ls_matrix_type full
_refine_ls_number_parameters 519
_refine_ls_number_reflns 12656
_refine_ls_number_restraints 291
_refine_ls_restrained_S_all 1.106
_refine_ls_R_factor_all 0.1112
_refine_ls_R_factor_gt 0.0862
_refine_ls_shift/su_max 0.000
_refine_ls_shift/su_mean 0.000
_refine_ls_structure_factor_coef Fsqd
_refine_ls_weighting_details 'w=1/[\s^2^(Fo^2^)+(0.2000P)^2^] where P=(Fo^2^+2Fc^2^)/3'
_refine_ls_weighting_scheme calc
_refine_ls_wR_factor_gt 0.2409
_refine_ls_wR_factor_ref 0.2798
_reflns_Friedel_coverage 0.999
_reflns_Friedel_fraction_full 0.997
_reflns_Friedel_fraction_max 0.851
_reflns_number_gt 8562
_reflns_number_total 12656
_reflns_threshold_expression 'I > 2\s(I)'
_cod_data_source_file ja8b05744_si_003.cif
_cod_data_source_block P022_009
_cod_original_cell_volume 3805.1(17)
_cod_original_sg_symbol_H-M 'C c'
_cod_database_code 4132702
_shelx_shelxl_version_number 2018/3
_shelx_space_group_comment
;
The symmetry employed for this shelxl refinement is uniquely defined
by the following loop, which should always be used as a source of
symmetry information in preference to the above space-group names.
They are only intended as comments.
;
_shelx_estimated_absorpt_t_min 0.988
_shelx_estimated_absorpt_t_max 0.991

loop_
_space_group_symop_operation_xyz
'x, y, z'
'x, -y, z+1/2'
'x+1/2, y+1/2, z'
'x+1/2, -y+1/2, z+1/2'

loop_
_atom_site_label
_atom_site_type_symbol
_atom_site_fract_x
_atom_site_fract_y
_atom_site_fract_z
_atom_site_U_iso_or_equiv
_atom_site_adp_type
_atom_site_occupancy
_atom_site_site_symmetry_order
_atom_site_calc_flag
_atom_site_refinement_flags_posn
_atom_site_refinement_flags_adp
_atom_site_refinement_flags_occupancy
_atom_site_disorder_assembly
_atom_site_disorder_group
Si1 Si 0.35792(6) 0.40637(12) 0.22878(8) 0.0550(3) Uani 1 1 d . . . . .
H1SI H 0.349(4) 0.510(9) 0.212(5) 0.082 Uiso 1 1 d . U . . .
Si2 Si 0.29058(7) 0.21556(13) 0.15665(8) 0.0581(3) Uani 1 1 d . . . . .
Na3 Na 0.32100(10) -0.1019(2) 0.19228(12) 0.0567(4) Uani 1 1 d . . . . .
C1 C 0.4625(3) 0.4041(4) 0.3895(3) 0.0578(10) Uani 1 1 d . . . . .
C2 C 0.4401(2) 0.3957(4) 0.2484(3) 0.0542(9) Uani 1 1 d . . . . .
C3 C 0.4872(3) 0.3917(4) 0.3349(3) 0.0563(9) Uani 1 1 d . . . . .
C4 C 0.3954(2) 0.4149(5) 0.3459(3) 0.0556(9) Uani 1 1 d . . . . .
C5 C 0.4579(3) 0.3832(5) 0.1913(4) 0.0632(11) Uani 1 1 d . . . . .
H5 H 0.426216 0.383296 0.132624 0.076 Uiso 1 1 calc R U . . .
C6 C 0.3675(3) 0.4283(5) 0.3914(4) 0.0622(10) Uani 1 1 d . . . . .
H6 H 0.322403 0.434659 0.362481 0.075 Uiso 1 1 calc R U . . .
C7 C 0.5000(3) 0.4059(6) 0.4776(3) 0.0658(12) Uani 1 1 d . . . . .
H7 H 0.545107 0.397337 0.507691 0.079 Uiso 1 1 calc R U . . .
C8 C 0.1733(2) 0.3487(6) 0.0682(3) 0.0613(10) Uani 1 1 d . . . . .
C9 C 0.1970(2) 0.3515(5) 0.0127(3) 0.0594(10) Uani 1 1 d . . . . .
C10 C 0.4049(4) 0.4324(6) 0.4782(4) 0.0727(14) Uani 1 1 d . . . . .
H10 H 0.385794 0.443561 0.508883 0.087 Uiso 1 1 calc R U . . .
C11 C 0.1905(4) 0.4112(7) -0.1147(4) 0.0830(19) Uani 1 1 d . . . . .
H11 H 0.168075 0.453528 -0.168757 0.100 Uiso 1 1 calc R U . . .
C12 C 0.1644(3) 0.4074(7) -0.0678(4) 0.0751(15) Uani 1 1 d . . . . .
H12 H 0.122765 0.444324 -0.091325 0.090 Uiso 1 1 calc R U . . .
C13 C 0.2834(3) 0.2931(7) -0.0008(3) 0.0693(13) Uani 1 1 d . . . . .
H13 H 0.324081 0.251711 0.021450 0.083 Uiso 1 1 calc R U . . .
C14 C 0.4703(3) 0.4202(7) 0.5198(4) 0.0727(14) Uani 1 1 d . . . . .
H14 H 0.495675 0.421684 0.579508 0.087 Uiso 1 1 calc R U . . .
C15 C 0.5509(3) 0.3779(6) 0.3639(4) 0.0675(12) Uani 1 1 d . . . . .
H15 H 0.582390 0.375603 0.422638 0.081 Uiso 1 1 calc R U . . .
C16 C 0.5216(3) 0.3706(6) 0.2201(4) 0.0711(14) Uani 1 1 d . . . . .
H16 H 0.533435 0.364146 0.180951 0.085 Uiso 1 1 calc R U . . .
C18 C 0.5692(3) 0.3672(7) 0.3068(5) 0.0746(14) Uani 1 1 d . . . . .
H18 H 0.612947 0.357811 0.326363 0.090 Uiso 1 1 calc R U . . .
C19 C 0.1997(3) 0.2874(6) 0.2063(4) 0.0720(14) Uani 1 1 d . . . . .
H19 H 0.228579 0.249618 0.260800 0.086 Uiso 1 1 calc R U . . .
C20 C 0.2512(4) 0.3508(8) -0.0805(3) 0.0811(19) Uani 1 1 d . . . . .
H20 H 0.269897 0.349776 -0.111995 0.097 Uiso 1 1 calc R U . . .
C21 C 0.1147(3) 0.3966(9) 0.0491(5) 0.0843(18) Uani 1 1 d . . . . .
H21 H 0.085173 0.435804 -0.004774 0.101 Uiso 1 1 calc R U . . .
C22 C 0.1422(4) 0.3365(9) 0.1860(5) 0.088(2) Uani 1 1 d . . . . .
H22 H 0.132139 0.334945 0.227020 0.106 Uiso 1 1 calc R U . . .
C30 C 0.0984(4) 0.3883(10) 0.1074(6) 0.098(3) Uani 1 1 d . . . . .
H30 H 0.057529 0.418040 0.092941 0.118 Uiso 1 1 calc R U . . .
C39 C 0.2173(3) 0.2911(5) 0.1487(3) 0.0592(10) Uani 1 1 d . . . . .
C40 C 0.2580(2) 0.2936(5) 0.0477(3) 0.0581(10) Uani 1 1 d . . . . .
O1A O 0.2419(3) -0.1889(5) 0.2114(4) 0.0890(14) Uani 1 1 d D . . . .
C1A C 0.2153(3) -0.0934(6) 0.2408(4) 0.0757(15) Uani 1 1 d D . . . .
H1A1 H 0.242667 -0.008630 0.263901 0.091 Uiso 1 1 calc R U . . .
H1A2 H 0.214147 -0.138196 0.286648 0.091 Uiso 1 1 calc R U . . .
C2A C 0.1510(3) -0.0517(8) 0.1740(5) 0.0901(19) Uani 1 1 d D . . . .
H2A1 H 0.134999 0.013972 0.198416 0.108 Uiso 1 1 calc R U . . .
H2A2 H 0.154145 0.002320 0.132121 0.108 Uiso 1 1 calc R U . . .
O2A O 0.1056(3) -0.1550(8) 0.1315(5) 0.118(2) Uani 1 1 d D . . . .
C3A C 0.1327(4) -0.2401(12) 0.1067(8) 0.126(4) Uani 1 1 d D U . . .
H3A1 H 0.134910 -0.189731 0.063088 0.151 Uiso 1 1 calc R U . . .
H3A2 H 0.103332 -0.320779 0.078486 0.151 Uiso 1 1 calc R U . . .
C4A C 0.1961(3) -0.2985(6) 0.1665(6) 0.089(2) Uani 1 1 d D . . . .
H4A1 H 0.194272 -0.360258 0.206805 0.107 Uiso 1 1 calc R U . . .
H4A2 H 0.209498 -0.356601 0.135950 0.107 Uiso 1 1 calc R U . . .
O1B O 0.3883(4) -0.0971(5) 0.3388(3) 0.118(3) Uani 1 1 d D . . . .
C1B C 0.4137(9) 0.0342(9) 0.3779(5) 0.180(9) Uani 1 1 d D . . . .
H1B1 H 0.456073 0.046945 0.386795 0.216 Uiso 1 1 calc R U . . .
H1B2 H 0.385451 0.110425 0.340261 0.216 Uiso 1 1 calc R U . . .
C2B C 0.4200(8) 0.0452(12) 0.4524(7) 0.157(5) Uani 1 1 d D U . . .
H2B1 H 0.376731 0.055111 0.441063 0.188 Uiso 1 1 calc R U . . .
H2B2 H 0.443369 0.133492 0.479644 0.188 Uiso 1 1 calc R U . . .
O2B O 0.4506(5) -0.0636(9) 0.5095(4) 0.137(3) Uani 1 1 d D . . . .
C3B C 0.4292(7) -0.1879(12) 0.4751(7) 0.128(4) Uani 1 1 d D . . . .
H3B1 H 0.386369 -0.201857 0.464379 0.154 Uiso 1 1 calc R U . . .
H3B2 H 0.457771 -0.261073 0.515461 0.154 Uiso 1 1 calc R U . . .
C4B C 0.4250(8) -0.2073(10) 0.3984(6) 0.132(4) Uani 1 1 d D U . . .
H4B1 H 0.404747 -0.299468 0.373764 0.159 Uiso 1 1 calc R U . . .
H4B2 H 0.468458 -0.208597 0.410020 0.159 Uiso 1 1 calc R U . . .
O1C O 0.4155(3) -0.1237(5) 0.1972(5) 0.106(2) Uani 1 1 d D . . . .
C1C C 0.4423(4) -0.0089(12) 0.1816(10) 0.140(4) Uani 1 1 d D U . . .
H1C1 H 0.431036 0.077723 0.199551 0.167 Uiso 1 1 calc R U . . .
H1C2 H 0.421795 -0.002031 0.120191 0.167 Uiso 1 1 calc DR U . . .
C2C C 0.5084(4) -0.0100(11) 0.2203(7) 0.108(3) Uani 1 1 d D . . . .
H2C1 H 0.515502 0.016364 0.175987 0.130 Uiso 1 1 calc R U . . .
H2C2 H 0.525284 0.068904 0.260931 0.130 Uiso 1 1 calc R U . . .
O2C O 0.5474(3) -0.1197(7) 0.2611(6) 0.121(3) Uani 1 1 d D . . . .
C3C C 0.5204(5) -0.2206(15) 0.2746(11) 0.158(5) Uani 1 1 d D U . . .
H3C1 H 0.532370 -0.209144 0.333087 0.189 Uiso 1 1 calc R U . . .
H3C2 H 0.540815 -0.308763 0.273338 0.189 Uiso 1 1 calc R U . . .
C4C C 0.4543(4) -0.2447(7) 0.2251(11) 0.156(6) Uani 1 1 d D . . . .
H4C1 H 0.443005 -0.303036 0.257932 0.187 Uiso 1 1 calc R U . . .
H4C2 H 0.444048 -0.300345 0.175348 0.187 Uiso 1 1 calc R U . . .
O1D1 O 0.2548(4) -0.1800(7) 0.0541(3) 0.0682(16) Uani 0.695(11) 1 d D U P A 1
C1D1 C 0.2063(5) -0.0941(13) -0.0115(6) 0.090(3) Uani 0.695(11) 1 d D U P A 1
H1D1 H 0.195209 -0.017449 0.013365 0.108 Uiso 0.695(11) 1 calc R U P A 1
H1D2 H 0.167507 -0.151670 -0.047525 0.108 Uiso 0.695(11) 1 calc R U P A 1
C2D1 C 0.2263(12) -0.0337(16) -0.0622(13) 0.149(6) Uani 0.695(11) 1 d D U P A 1
H2D1 H 0.195947 0.040286 -0.099366 0.179 Uiso 0.695(11) 1 calc R U P A 1
H2D2 H 0.269149 0.009332 -0.025975 0.179 Uiso 0.695(11) 1 calc R U P A 1
O2D1 O 0.2280(7) -0.1390(13) -0.1084(7) 0.141(4) Uani 0.695(11) 1 d D U P A 1
C3D1 C 0.2607(5) -0.2402(10) -0.0619(5) 0.077(2) Uani 0.695(11) 1 d D U P A 1
H3D1 H 0.300892 -0.235110 -0.059614 0.093 Uiso 0.695(11) 1 calc R U P A 1
H3D2 H 0.238254 -0.325079 -0.095659 0.093 Uiso 0.695(11) 1 calc R U P A 1
C4D1 C 0.2805(6) -0.2775(10) 0.0207(5) 0.079(2) Uani 0.695(11) 1 d D U P A 1
H4D1 H 0.327750 -0.276475 0.057425 0.095 Uiso 0.695(11) 1 calc R U P A 1
H4D2 H 0.265936 -0.374378 0.020628 0.095 Uiso 0.695(11) 1 calc R U P A 1
O1D2 O 0.2820(10) -0.180(2) 0.0590(9) 0.092(5) Uani 0.305(11) 1 d D U P A 2
C1D2 C 0.2410(9) -0.2881(15) 0.0035(9) 0.062(4) Uani 0.305(11) 1 d D U P A 2
H1D3 H 0.219252 -0.333916 0.027540 0.074 Uiso 0.305(11) 1 calc R U P A 2
H1D4 H 0.266840 -0.360485 -0.001770 0.074 Uiso 0.305(11) 1 calc R U P A 2
C2D2 C 0.1944(12) -0.234(2) -0.0775(12) 0.110(7) Uani 0.305(11) 1 d D U P A 2
H2D3 H 0.195592 -0.295636 -0.118358 0.132 Uiso 0.305(11) 1 calc R U P A 2
H2D4 H 0.152416 -0.250193 -0.085742 0.132 Uiso 0.305(11) 1 calc R U P A 2
O2D2 O 0.1935(10) -0.103(2) -0.1017(16) 0.134(7) Uani 0.305(11) 1 d D U P A 2
C3D2 C 0.2479(12) -0.042(3) -0.0629(16) 0.114(8) Uani 0.305(11) 1 d D U P A 2
H3D3 H 0.241256 0.055640 -0.050343 0.137 Uiso 0.305(11) 1 calc R U P A 2
H3D4 H 0.260873 -0.033404 -0.102976 0.137 Uiso 0.305(11) 1 calc R U P A 2
C4D2 C 0.3008(7) -0.098(3) 0.0128(15) 0.118(8) Uani 0.305(11) 1 d D U P A 2
H4D3 H 0.328604 -0.019858 0.048796 0.142 Uiso 0.305(11) 1 calc DR U P A 2
H4D4 H 0.326039 -0.158326 -0.000682 0.142 Uiso 0.305(11) 1 calc R U P A 2

loop_
_atom_site_aniso_label
_atom_site_aniso_U_11
_atom_site_aniso_U_22
_atom_site_aniso_U_33
_atom_site_aniso_U_23
_atom_site_aniso_U_13
_atom_site_aniso_U_12
Si1 0.0567(7) 0.0538(5) 0.0566(6) 0.0075(5) 0.0328(5) 0.0073(5)
Si2 0.0611(7) 0.0595(6) 0.0523(5) 0.0056(5) 0.0306(5) 0.0053(5)
Na3 0.0577(10) 0.0612(9) 0.0527(8) -0.0066(7) 0.0315(8) -0.0058(7)
C1 0.065(3) 0.0485(17) 0.056(2) -0.0035(15) 0.031(2) -0.0026(17)
C2 0.057(2) 0.0486(17) 0.062(2) 0.0069(15) 0.0355(19) 0.0033(15)
C3 0.061(3) 0.0458(17) 0.062(2) -0.0002(14) 0.034(2) -0.0015(15)
C4 0.061(3) 0.0510(18) 0.057(2) -0.0025(15) 0.0337(19) 0.0009(16)
C5 0.071(3) 0.061(2) 0.068(3) 0.0086(19) 0.046(2) 0.002(2)
C6 0.068(3) 0.057(2) 0.069(3) -0.0043(18) 0.042(2) 0.0008(19)
C7 0.062(3) 0.069(3) 0.057(2) -0.0111(19) 0.027(2) -0.010(2)
C8 0.052(2) 0.067(2) 0.056(2) -0.0074(18) 0.0246(18) -0.0074(19)
C9 0.056(2) 0.059(2) 0.0509(19) -0.0019(16) 0.0217(17) -0.0068(18)
C10 0.093(4) 0.068(3) 0.071(3) -0.021(2) 0.054(3) -0.018(3)
C11 0.093(4) 0.083(4) 0.049(2) 0.001(2) 0.025(3) -0.025(3)
C12 0.063(3) 0.082(3) 0.054(2) 0.004(2) 0.016(2) -0.008(2)
C13 0.069(3) 0.084(3) 0.059(2) -0.006(2) 0.038(2) -0.014(2)
C14 0.086(4) 0.072(3) 0.063(3) -0.015(2) 0.044(3) -0.009(3)
C15 0.063(3) 0.061(2) 0.074(3) 0.004(2) 0.036(2) 0.001(2)
C16 0.091(4) 0.055(2) 0.092(4) 0.009(2) 0.066(3) 0.005(2)
C18 0.067(3) 0.070(3) 0.100(4) 0.011(3) 0.055(3) 0.005(2)
C19 0.081(4) 0.068(3) 0.082(3) -0.011(2) 0.055(3) -0.015(3)
C20 0.094(4) 0.096(4) 0.054(2) -0.015(3) 0.041(3) -0.040(4)
C21 0.054(3) 0.107(5) 0.079(4) -0.017(3) 0.029(3) -0.004(3)
C22 0.086(4) 0.101(5) 0.104(5) -0.042(4) 0.069(4) -0.034(4)
C30 0.051(3) 0.128(6) 0.119(6) -0.047(5) 0.049(4) -0.020(3)
C39 0.060(3) 0.057(2) 0.062(2) -0.0008(17) 0.035(2) -0.0040(18)
C40 0.061(3) 0.062(2) 0.0487(19) 0.0005(16) 0.0289(18) -0.0048(18)
O1A 0.092(3) 0.071(2) 0.135(4) -0.024(3) 0.083(3) -0.014(2)
C1A 0.096(4) 0.070(3) 0.078(3) 0.007(2) 0.059(3) 0.010(3)
C2A 0.080(4) 0.089(4) 0.098(5) -0.004(4) 0.047(4) -0.016(4)
O2A 0.112(5) 0.104(4) 0.135(6) 0.003(4) 0.066(4) 0.004(4)
C3A 0.094(6) 0.111(6) 0.194(10) 0.009(6) 0.094(6) 0.006(5)
C4A 0.099(5) 0.064(3) 0.135(6) -0.007(3) 0.085(5) 0.000(3)
O1B 0.178(7) 0.067(3) 0.055(2) -0.0004(17) 0.030(3) -0.005(3)
C1B 0.265(17) 0.065(4) 0.068(4) 0.006(3) 0.004(6) -0.020(7)
C2B 0.183(10) 0.099(6) 0.113(7) -0.043(5) 0.035(6) 0.018(6)
O2B 0.202(9) 0.108(5) 0.076(3) -0.015(3) 0.061(4) -0.024(5)
C3B 0.174(11) 0.114(7) 0.092(5) 0.003(5) 0.071(7) -0.032(7)
C4B 0.205(10) 0.077(4) 0.080(4) 0.001(3) 0.057(5) 0.007(5)
O1C 0.084(3) 0.065(2) 0.197(7) 0.009(3) 0.094(4) 0.002(2)
C1C 0.106(6) 0.129(7) 0.203(10) 0.062(7) 0.098(7) 0.019(5)
C2C 0.083(5) 0.130(8) 0.108(6) 0.012(5) 0.052(5) -0.008(5)
O2C 0.084(4) 0.083(3) 0.183(8) 0.005(4) 0.066(4) 0.003(3)
C3C 0.128(8) 0.145(9) 0.196(11) 0.042(8) 0.087(8) 0.026(7)
C4C 0.115(8) 0.055(3) 0.32(2) -0.005(7) 0.134(11) -0.005(4)
O1D1 0.076(4) 0.079(3) 0.054(2) -0.012(2) 0.039(2) -0.013(3)
C1D1 0.079(5) 0.115(6) 0.069(4) -0.008(4) 0.036(4) 0.006(4)
C2D1 0.151(8) 0.152(8) 0.139(8) 0.007(6) 0.078(6) 0.008(6)
O2D1 0.154(7) 0.132(6) 0.131(6) -0.010(5) 0.075(5) 0.000(5)
C3D1 0.091(5) 0.082(4) 0.076(4) -0.010(3) 0.057(4) -0.004(4)
C4D1 0.091(5) 0.080(4) 0.066(4) -0.009(3) 0.043(3) 0.005(4)
O1D2 0.100(8) 0.089(7) 0.082(7) 0.002(5) 0.048(5) -0.010(6)
C1D2 0.062(6) 0.066(6) 0.063(6) -0.002(4) 0.038(5) -0.004(5)
C2D2 0.109(9) 0.111(9) 0.104(9) -0.008(6) 0.056(6) 0.005(6)
O2D2 0.134(9) 0.136(9) 0.134(9) -0.005(6) 0.077(6) 0.004(6)
C3D2 0.122(10) 0.119(10) 0.107(9) 0.000(6) 0.067(6) 0.006(6)
C4D2 0.126(9) 0.114(10) 0.113(9) 0.004(6) 0.066(6) -0.007(6)

loop_
_atom_type_symbol
_atom_type_description
_atom_type_scat_dispersion_real
_atom_type_scat_dispersion_imag
_atom_type_scat_source
C C 0.0030 0.0016 'International Tables Vol C Tables 4.2.6.8 and 6.1.1.4'
H H 0.0000 0.0000 'International Tables Vol C Tables 4.2.6.8 and 6.1.1.4'
O O 0.0105 0.0059 'International Tables Vol C Tables 4.2.6.8 and 6.1.1.4'
Na Na 0.0360 0.0243 'International Tables Vol C Tables 4.2.6.8 and 6.1.1.4'
Si Si 0.0806 0.0690 'International Tables Vol C Tables 4.2.6.8 and 6.1.1.4'

loop_
_geom_angle_atom_site_label_1
_geom_angle_atom_site_label_2
_geom_angle_atom_site_label_3
_geom_angle
C4 Si1 C2 89.7(2)
C4 Si1 Si2 117.04(16)
C2 Si1 Si2 115.57(15)
C39 Si2 C40 87.5(2)
C39 Si2 Si1 96.27(16)
C40 Si2 Si1 94.31(16)
C39 Si2 Na3 119.65(16)
C40 Si2 Na3 121.41(16)
Si1 Si2 Na3 127.97(8)
O1D2 Na3 O1B 156.9(6)
O1D1 Na3 O1B 162.5(2)
O1D2 Na3 O1C 79.2(6)
O1D1 Na3 O1C 95.1(3)
O1B Na3 O1C 84.9(3)
O1D2 Na3 O1A 100.5(5)
O1D1 Na3 O1A 86.1(2)
O1B Na3 O1A 86.1(3)
O1C Na3 O1A 152.7(2)
O1D2 Na3 Si2 99.8(5)
O1D1 Na3 Si2 97.24(19)
O1B Na3 Si2 99.88(14)
O1C Na3 Si2 102.53(13)
O1A Na3 Si2 104.33(14)
C7 C1 C4 119.6(5)
C7 C1 C3 125.5(5)
C4 C1 C3 114.9(4)
C5 C2 C3 119.4(5)
C5 C2 Si1 129.9(4)
C3 C2 Si1 110.6(4)
C15 C3 C2 120.6(5)
C15 C3 C1 124.8(5)
C2 C3 C1 114.6(4)
C6 C4 C1 119.3(5)
C6 C4 Si1 130.6(4)
C1 C4 Si1 110.1(4)
C16 C5 C2 120.1(5)
C10 C6 C4 120.6(5)
C14 C7 C1 118.9(6)
C21 C8 C39 119.3(6)
C21 C8 C9 126.9(5)
C39 C8 C9 113.8(5)
C12 C9 C40 119.7(5)
C12 C9 C8 125.4(5)
C40 C9 C8 114.9(4)
C14 C10 C6 119.4(5)
C12 C11 C20 118.3(5)
C11 C12 C9 122.2(6)
C20 C13 C40 122.0(6)
C10 C14 C7 122.1(5)
C3 C15 C18 120.2(6)
C5 C16 C18 120.9(5)
C16 C18 C15 118.8(6)
C22 C19 C39 121.4(7)
C13 C20 C11 119.6(6)
C8 C21 C30 121.1(7)
C19 C22 C30 121.2(7)
C22 C30 C21 119.1(6)
C19 C39 C8 117.9(5)
C19 C39 Si2 130.2(4)
C8 C39 Si2 111.7(4)
C13 C40 C9 118.1(5)
C13 C40 Si2 130.4(4)
C9 C40 Si2 111.4(4)
C1A O1A C4A 107.5(5)
C1A O1A Na3 117.6(4)
C4A O1A Na3 128.9(4)
O1A C1A C2A 111.5(6)
O2A C2A C1A 118.6(7)
C3A O2A C2A 103.0(8)
O2A C3A C4A 120.9(10)
O1A C4A C3A 111.2(7)
C1B O1B C4B 108.6(7)
C1B O1B Na3 117.8(4)
C4B O1B Na3 130.9(5)
C2B C1B O1B 112.4(11)
C1B C2B O2B 117.6(10)
C3B O2B C2B 112.3(9)
O2B C3B C4B 114.2(9)
C3B C4B O1B 111.7(10)
C1C O1C C4C 113.7(6)
C1C O1C Na3 121.5(5)
C4C O1C Na3 124.3(5)
O1C C1C C2C 117.1(8)
O2C C2C C1C 125.7(8)
C3C O2C C2C 113.5(7)
O2C C3C C4C 123.3(11)
C3C C4C O1C 115.9(8)
C1D1 O1D1 C4D1 110.3(6)
C1D1 O1D1 Na3 122.8(6)
C4D1 O1D1 Na3 119.0(6)
O1D1 C1D1 C2D1 111.8(11)
O2D1 C2D1 C1D1 107.3(13)
C3D1 O2D1 C2D1 110.3(11)
O2D1 C3D1 C4D1 132.0(9)
C3D1 C4D1 O1D1 111.3(7)
C1D2 O1D2 C4D2 106.3(13)
C1D2 O1D2 Na3 138.6(13)
C4D2 O1D2 Na3 115.1(15)
O1D2 C1D2 C2D2 111.9(12)
O2D2 C2D2 C1D2 124.3(15)
C3D2 O2D2 C2D2 114.9(16)
O2D2 C3D2 C4D2 120.9(15)
C3D2 C4D2 O1D2 112.9(14)

loop_
_geom_bond_atom_site_label_1
_geom_bond_atom_site_label_2
_geom_bond_distance
Si1 C4 1.890(5)
Si1 C2 1.890(5)
Si1 Si2 2.337(2)
Si2 C39 1.906(5)
Si2 C40 1.915(5)
Si2 Na3 3.090(2)
Na3 O1D2 2.289(16)
Na3 O1D1 2.329(6)
Na3 O1B 2.337(5)
Na3 O1C 2.340(5)
Na3 O1A 2.365(5)
C1 C7 1.402(7)
C1 C4 1.413(8)
C1 C3 1.488(7)
C2 C5 1.399(7)
C2 C3 1.403(7)
C3 C15 1.381(8)
C4 C6 1.398(7)
C5 C16 1.382(9)
C6 C10 1.382(8)
C7 C14 1.381(8)
C8 C21 1.386(9)
C8 C39 1.416(7)
C8 C9 1.479(7)
C9 C12 1.387(7)
C9 C40 1.403(8)
C10 C14 1.379(10)
C11 C12 1.375(11)
C11 C20 1.409(13)
C13 C20 1.381(9)
C13 C40 1.391(7)
C15 C18 1.408(9)
C16 C18 1.407(11)
C19 C22 1.356(10)
C19 C39 1.400(8)
C21 C30 1.388(12)
C22 C30 1.372(15)
O1A C1A 1.417(7)
O1A C4A 1.433(7)
C1A C2A 1.453(9)
C2A O2A 1.378(9)
O2A C3A 1.304(10)
C3A C4A 1.462(10)
O1B C1B 1.411(10)
O1B C4B 1.441(10)
C1B C2B 1.349(17)
C2B O2B 1.385(14)
O2B C3B 1.312(13)
C3B C4B 1.422(13)
O1C C1C 1.397(8)
O1C C4C 1.407(8)
C1C C2C 1.399(10)
C2C O2C 1.343(9)
O2C C3C 1.281(10)
C3C C4C 1.403(11)
O1D1 C1D1 1.425(10)
O1D1 C4D1 1.465(9)
C1D1 C2D1 1.439(13)
C2D1 O2D1 1.350(13)
O2D1 C3D1 1.258(12)
C3D1 C4D1 1.412(10)
O1D2 C1D2 1.422(12)
O1D2 C4D2 1.442(13)
C1D2 C2D2 1.423(13)
C2D2 O2D2 1.322(13)
O2D2 C3D2 1.282(13)
C3D2 C4D2 1.421(13)
